data_4002754
loop_
_publ_author_name
'Fu, Chaoying'
'Beldon, Patrick J.'
'Perepichka, Dmitrii F.'

_publ_section_title
;
 H-Bonding Control of Supramolecular Ordering of Diketopyrrolopyrroles
;
_journal_issue 7
_journal_name_full 'Chemistry of Materials'
_journal_page_first 2979
_journal_paper_doi 10.1021/acs.chemmater.6b05327
_journal_volume 29
_journal_year 2017
_chemical_formula_moiety 'C14 H8 N2 O2 S2, 2(C12 H24 O2) '
_chemical_formula_sum 'C38 H56 N2 O6 S2'
_chemical_formula_weight 700.96
_space_group_crystal_system triclinic
_space_group_IT_number 2
_space_group_name_Hall '-P 1'
_space_group_name_H-M_alt 'P -1'
_symmetry_space_group_name_Hall '-P 1'
_symmetry_space_group_name_H-M 'P -1'
_atom_sites_solution_hydrogens geom
_atom_sites_solution_primary direct
_audit_creation_date 2016-01-17
_audit_creation_method
;
Olex2 1.2
(compiled 2015.09.30 svn.r3233 for OlexSys, GUI svn.r5103)
;
_cell_angle_alpha 99.5419(15)
_cell_angle_beta 90.1363(15)
_cell_angle_gamma 94.5565(15)
_cell_formula_units_Z 1
_cell_length_a 5.3533(2)
_cell_length_b 8.4519(3)
_cell_length_c 20.8245(7)
_cell_measurement_reflns_used 5017
_cell_measurement_temperature 100
_cell_measurement_theta_max 60.794
_cell_measurement_theta_min 3.747
_cell_volume 926.13(6)
_computing_cell_refinement
;
SAINT (2013) V8.34A; Integration Software for Single Crystal Data. 
Bruker AXS Inc., Madison, WI 53719-1173.
;
_computing_data_collection
;
APEX 2 (2013) Bruker AXS Inc., Madison, WI 53719-1173.
;
_computing_data_reduction
;
SAINT (2013) V8.34A; Integration Software for Single Crystal Data. 
Bruker AXS Inc., Madison, WI 53719-1173.
;
_computing_molecular_graphics 'Olex2 (Dolomanov et al., 2009)'
_computing_publication_material 'Olex2 (Dolomanov et al., 2009)'
_computing_structure_refinement 'XL (Sheldrick, 2008)'
_computing_structure_solution 'ShelXT (Sheldrick, 2015)'
_diffrn_ambient_temperature 100
_diffrn_detector 'CMOS Area detector'
_diffrn_detector_area_resol_mean 10.24
_diffrn_detector_type 'Bruker Photon 100 CMOS Detector'
_diffrn_measured_fraction_theta_full 0.997
_diffrn_measured_fraction_theta_max 0.996
_diffrn_measurement_device 'k-geometry diffractometer'
_diffrn_measurement_device_type 'Bruker Venture Metaljet'
_diffrn_measurement_method '\w and \f scans'
_diffrn_radiation_collimation 'Focusing mirrors'
_diffrn_radiation_monochromator 'Helios MX Mirror Optics'
_diffrn_radiation_probe x-ray
_diffrn_radiation_type GaK\a
_diffrn_radiation_wavelength 1.34139
_diffrn_reflns_av_unetI/netI 0.0216
_diffrn_reflns_Laue_measured_fraction_full 0.997
_diffrn_reflns_Laue_measured_fraction_max 0.996
_diffrn_reflns_limit_h_max 6
_diffrn_reflns_limit_h_min -6
_diffrn_reflns_limit_k_max 10
_diffrn_reflns_limit_k_min -10
_diffrn_reflns_limit_l_max 27
_diffrn_reflns_limit_l_min 0
_diffrn_reflns_number 4192
_diffrn_reflns_point_group_measured_fraction_full 0.997
_diffrn_reflns_point_group_measured_fraction_max 0.996
_diffrn_reflns_theta_full 53.594
_diffrn_reflns_theta_max 60.762
_diffrn_reflns_theta_min 3.746
_diffrn_source 'Metal Jet'
_diffrn_source_target Ga
_diffrn_source_type 'Gallium Liquid Metal Jet Source'
_exptl_absorpt_coefficient_mu 1.090
_exptl_absorpt_correction_T_max 0.751858
_exptl_absorpt_correction_T_min 0.641983
_exptl_absorpt_correction_type multi-scan
_exptl_absorpt_process_details
;
 TWINABS-2012/1 (Bruker,2012) was used for absorption correction.
 
For component 1:
 wR2(int) was 0.0811 before and 0.0422 after correction.
 The Ratio of minimum to maximum transmission not present.
 The \l/2 correction factor is Not present
 
For component 2:
 wR2(int) was 0.0928 before and 0.0485 after correction.
 The Ratio of minimum to maximum transmission is 0.85.
 The \l/2 correction factor is Not present

Final HKLF 4 output contains 39060 reflections, Rint = 0.0382
 (30105 with I > 3sig(I), Rint = 0.0368)
;
_exptl_crystal_colour 'clear light red'
_exptl_crystal_colour_lustre clear
_exptl_crystal_colour_modifier light
_exptl_crystal_colour_primary red
_exptl_crystal_density_diffrn 1.257
_exptl_crystal_description Platelet
_exptl_crystal_F_000 378
_exptl_crystal_size_max 0.15
_exptl_crystal_size_mid 0.08
_exptl_crystal_size_min 0.04
_refine_diff_density_max 0.362
_refine_diff_density_min -0.227
_refine_diff_density_rms 0.048
_refine_ls_extinction_method none
_refine_ls_goodness_of_fit_ref 1.054
_refine_ls_hydrogen_treatment constr
_refine_ls_matrix_type full
_refine_ls_number_parameters 257
_refine_ls_number_reflns 4192
_refine_ls_number_restraints 234
_refine_ls_restrained_S_all 1.084
_refine_ls_R_factor_all 0.0370
_refine_ls_R_factor_gt 0.0349
_refine_ls_shift/su_max 0.001
_refine_ls_shift/su_mean 0.000
_refine_ls_structure_factor_coef Fsqd
_refine_ls_weighting_details 'w=1/[\s^2^(Fo^2^)+(0.0601P)^2^+0.1341P] where P=(Fo^2^+2Fc^2^)/3'
_refine_ls_weighting_scheme calc
_refine_ls_wR_factor_gt 0.0901
_refine_ls_wR_factor_ref 0.0919
_reflns_Friedel_coverage 0.000
_reflns_number_gt 3978
_reflns_number_total 4192
_reflns_threshold_expression 'I > 2\s(I)'
_cod_data_source_file cm6b05327_si_003.cif
_cod_data_source_block pere64
_cod_depositor_comments
;
The following automatic conversions were performed:

'_diffrn_radiation_probe' value 'X-ray' changed to 'x-ray' according
to
/home/data/users/saulius/crontab/automatic-downloads/current/ACS/lib/dictionaries/cif_core.dic
dictionary named 'cif_core.dic' version 2.4.2 from 2011-04-26.

Automatic conversion script
Id: cif_fix_values 4973 2017-02-22 13:04:09Z antanas 
;
_cod_database_code 4002754
_shelx_space_group_comment
;
The symmetry employed for this shelxl refinement is uniquely defined
by the following loop, which should always be used as a source of
symmetry information in preference to the above space-group names.
They are only intended as comments.
;
_shelx_estimated_absorpt_t_max 0.958
_shelx_estimated_absorpt_t_min 0.854
_olex2_refinement_description
;
1. Twinned data refinement
 Scales: 0.7532(9) 0.2468(9)
2. Fixed Uiso
 At 1.2 times of:
  All C(H) groups, All C(H,H) groups, All N(H) groups
 At 1.5 times of:
  All C(H,H,H) groups, All O(H) groups
3. Uiso/Uaniso restraints and constraints
All non-hydrogen atoms have similar U: within 2A with sigma of 0.001 and sigma
for terminal atoms of 0.002
4. Same fragment restrains
{S1A, C5A, C6A, C7A} sigma for 1-2: 0.005, 1-3: 0.04
as
{S1B, C5B, C6B, C7B}
5. Others
 Sof(S1B)=Sof(C5B)=Sof(H5B)=Sof(C6B)=Sof(H6B)=Sof(C7B)=Sof(H7B)=1-FVAR(1)
 Sof(S1A)=Sof(C5A)=Sof(H5A)=Sof(C6A)=Sof(H6A)=Sof(C7A)=Sof(H7A)=FVAR(1)
6.a Secondary CH2 refined with riding coordinates:
 C12(H12A,H12B), C13(H13A,H13B), C14(H14A,H14B), C15(H15A,H15B), C16(H16A,
 H16B), C17(H17A,H17B), C18(H18A,H18B), C19(H19A,H19B), C20(H20A,H20B),
 C21(H21A,H21B)
6.b Aromatic/amide H refined with riding coordinates:
 N1(H1), C5A(H5A), C6A(H6A), C7A(H7A), C5B(H5B), C6B(H6B), C7B(H7B)
6.c Idealised Me refined as rotating group:
 C22(H22A,H22B,H22C)
6.d Idealised tetrahedral OH refined as rotating group:
 O12(H12)
;
_shelx_shelxl_version_number 2014/7
_olex2_submission_special_instructions 'No special instructions were received'

loop_
_space_group_symop_operation_xyz
'x, y, z'
'-x, -y, -z'

loop_
_atom_site_label
_atom_site_type_symbol
_atom_site_fract_x
_atom_site_fract_y
_atom_site_fract_z
_atom_site_U_iso_or_equiv
_atom_site_adp_type
_atom_site_occupancy
_atom_site_site_symmetry_order
_atom_site_calc_flag
_atom_site_refinement_flags_posn
_atom_site_refinement_flags_adp
_atom_site_refinement_flags_occupancy
_atom_site_disorder_assembly
_atom_site_disorder_group
O11 O 0.43866(17) 0.76593(11) 0.81355(4) 0.0269(2) Uani 1 1 d . U . . .
O12 O 0.22537(17) 0.98511(11) 0.84060(4) 0.02551(19) Uani 1 1 d . U . . .
H12 H 0.3465 1.0146 0.8667 0.038 Uiso 1 1 calc GR . . . .
C11 C 0.2622(2) 0.84287(15) 0.80539(6) 0.0223(2) Uani 1 1 d . U . . .
C12 C 0.0593(2) 0.78815(15) 0.75406(6) 0.0237(2) Uani 1 1 d . U . . .
H12A H 0.0449 0.8742 0.7276 0.028 Uiso 1 1 calc R . . . .
H12B H -0.1026 0.7729 0.7760 0.028 Uiso 1 1 calc R . . . .
C13 C 0.1047(2) 0.63293(16) 0.70884(6) 0.0252(2) Uani 1 1 d . U . . .
H13A H 0.1141 0.5455 0.7348 0.030 Uiso 1 1 calc R . . . .
H13B H 0.2679 0.6467 0.6873 0.030 Uiso 1 1 calc R . . . .
C14 C -0.1017(2) 0.58417(16) 0.65668(6) 0.0266(2) Uani 1 1 d . U . . .
H14A H -0.2631 0.5640 0.6782 0.032 Uiso 1 1 calc R . . . .
H14B H -0.1181 0.6745 0.6326 0.032 Uiso 1 1 calc R . . . .
C15 C -0.0502(2) 0.43432(16) 0.60855(6) 0.0269(2) Uani 1 1 d . U . . .
H15A H -0.0415 0.3433 0.6327 0.032 Uiso 1 1 calc R . . . .
H15B H 0.1157 0.4529 0.5890 0.032 Uiso 1 1 calc R . . . .
C16 C -0.2458(3) 0.38642(16) 0.55376(6) 0.0276(2) Uani 1 1 d . U . . .
H16A H -0.4119 0.3661 0.5729 0.033 Uiso 1 1 calc R . . . .
H16B H -0.2556 0.4770 0.5294 0.033 Uiso 1 1 calc R . . . .
C17 C -0.1856(3) 0.23667(16) 0.50653(6) 0.0277(2) Uani 1 1 d . U . . .
H17A H -0.1757 0.1467 0.5312 0.033 Uiso 1 1 calc R . . . .
H17B H -0.0185 0.2574 0.4879 0.033 Uiso 1 1 calc R . . . .
C18 C -0.3757(3) 0.18472(16) 0.45068(6) 0.0280(2) Uani 1 1 d . U . . .
H18A H -0.5431 0.1629 0.4689 0.034 Uiso 1 1 calc R . . . .
H18B H -0.3858 0.2739 0.4256 0.034 Uiso 1 1 calc R . . . .
C19 C -0.3072(3) 0.03471(17) 0.40479(6) 0.0287(2) Uani 1 1 d . U . . .
H19A H -0.1394 0.0573 0.3869 0.034 Uiso 1 1 calc R . . . .
H19B H -0.2956 -0.0536 0.4302 0.034 Uiso 1 1 calc R . . . .
C20 C -0.4921(3) -0.02223(17) 0.34832(6) 0.0301(3) Uani 1 1 d . U . . .
H20A H -0.6600 -0.0457 0.3660 0.036 Uiso 1 1 calc R . . . .
H20B H -0.5038 0.0655 0.3226 0.036 Uiso 1 1 calc R . . . .
C21 C -0.4171(3) -0.17171(19) 0.30370(7) 0.0345(3) Uani 1 1 d . U . . .
H21A H -0.2506 -0.1473 0.2855 0.041 Uiso 1 1 calc R . . . .
H21B H -0.4015 -0.2584 0.3298 0.041 Uiso 1 1 calc R . . . .
C22 C -0.6023(3) -0.2320(2) 0.24797(7) 0.0438(4) Uani 1 1 d . U . . .
H22A H -0.6214 -0.1461 0.2224 0.066 Uiso 1 1 calc GR . . . .
H22B H -0.7650 -0.2635 0.2656 0.066 Uiso 1 1 calc GR . . . .
H22C H -0.5401 -0.3251 0.2200 0.066 Uiso 1 1 calc GR . . . .
O1 O 0.56839(16) 1.10471(10) 0.93279(4) 0.02231(18) Uani 1 1 d . U . . .
N1 N 0.76453(18) 0.86797(12) 0.92462(5) 0.01905(19) Uani 1 1 d . U . . .
H1 H 0.6673 0.8111 0.8936 0.023 Uiso 1 1 calc R . . . .
C1 C 0.7347(2) 1.02773(14) 0.95109(5) 0.0190(2) Uani 1 1 d . U . . .
C2 C 0.9647(2) 0.80880(14) 0.95266(5) 0.0184(2) Uani 1 1 d . U . . .
C3 C 1.0686(2) 0.93089(13) 0.99982(5) 0.0184(2) Uani 1 1 d . U . . .
C4 C 1.0335(2) 0.64875(14) 0.93055(6) 0.02001(19) Uani 1 1 d . U . . .
S1A S 1.29016(13) 0.58005(9) 0.96179(4) 0.02093(16) Uani 0.6296(16) 1 d D U P A 1
C5A C 1.2347(6) 0.3966(3) 0.91259(14) 0.0226(3) Uani 0.6296(16) 1 d D U P A 1
H5A H 1.3383 0.3105 0.9128 0.027 Uiso 0.6296(16) 1 calc R . P A 1
C6A C 1.0281(5) 0.3858(4) 0.87321(15) 0.0234(3) Uani 0.6296(16) 1 d D U P A 1
H6A H 0.9701 0.2931 0.8430 0.028 Uiso 0.6296(16) 1 calc R . P A 1
C7A C 0.9121(7) 0.5333(4) 0.88377(17) 0.0231(3) Uani 0.6296(16) 1 d D U P A 1
H7A H 0.7657 0.5506 0.8609 0.028 Uiso 0.6296(16) 1 calc R . P A 1
S1B S 0.8716(2) 0.51590(16) 0.87176(6) 0.0228(2) Uani 0.3704(16) 1 d D U P A 2
C5B C 1.0763(8) 0.3719(6) 0.8768(3) 0.0230(3) Uani 0.3704(16) 1 d D U P A 2
H5B H 1.0585 0.2682 0.8507 0.028 Uiso 0.3704(16) 1 calc R . P A 2
C6B C 1.2657(10) 0.4177(6) 0.9212(2) 0.0224(3) Uani 0.3704(16) 1 d D U P A 2
H6B H 1.3940 0.3522 0.9298 0.027 Uiso 0.3704(16) 1 calc R . P A 2
C7B C 1.2433(13) 0.5784(7) 0.9529(3) 0.0217(3) Uani 0.3704(16) 1 d D U P A 2
H7B H 1.3572 0.6333 0.9858 0.026 Uiso 0.3704(16) 1 calc R . P A 2

loop_
_atom_site_aniso_label
_atom_site_aniso_U_11
_atom_site_aniso_U_22
_atom_site_aniso_U_33
_atom_site_aniso_U_23
_atom_site_aniso_U_13
_atom_site_aniso_U_12
O11 0.0251(4) 0.0275(5) 0.0264(4) -0.0013(3) -0.0068(3) 0.0045(4)
O12 0.0257(5) 0.0246(4) 0.0244(4) -0.0017(3) -0.0068(3) 0.0033(3)
C11 0.0221(5) 0.0241(5) 0.0203(4) 0.0025(4) -0.0012(4) 0.0010(4)
C12 0.0227(5) 0.0262(5) 0.0213(4) 0.0006(4) -0.0039(4) 0.0029(4)
C13 0.0238(5) 0.0274(5) 0.0227(5) -0.0011(4) -0.0041(4) 0.0032(4)
C14 0.0254(5) 0.0288(5) 0.0237(5) -0.0014(4) -0.0046(4) 0.0027(4)
C15 0.0261(5) 0.0288(5) 0.0237(5) -0.0017(4) -0.0038(4) 0.0027(4)
C16 0.0273(5) 0.0296(5) 0.0237(5) -0.0019(4) -0.0043(4) 0.0020(4)
C17 0.0286(5) 0.0289(5) 0.0234(5) -0.0012(4) -0.0043(4) 0.0018(4)
C18 0.0286(5) 0.0297(5) 0.0238(5) -0.0006(4) -0.0043(4) 0.0008(4)
C19 0.0294(5) 0.0302(5) 0.0242(5) -0.0007(4) -0.0045(4) 0.0005(4)
C20 0.0306(6) 0.0323(6) 0.0247(5) -0.0009(4) -0.0042(4) -0.0021(5)
C21 0.0361(6) 0.0357(6) 0.0274(6) -0.0046(5) -0.0036(5) -0.0039(5)
C22 0.0446(8) 0.0498(9) 0.0291(7) -0.0083(6) -0.0025(6) -0.0149(7)
O1 0.0226(4) 0.0183(4) 0.0255(4) 0.0009(3) -0.0069(3) 0.0046(3)
N1 0.0204(4) 0.0150(4) 0.0208(4) -0.0003(3) -0.0044(3) 0.0023(3)
C1 0.0198(5) 0.0155(5) 0.0208(4) 0.0002(4) -0.0011(4) 0.0020(4)
C2 0.0195(4) 0.0157(4) 0.0199(4) 0.0019(3) -0.0022(3) 0.0027(3)
C3 0.0203(5) 0.0150(5) 0.0195(5) 0.0011(4) -0.0024(4) 0.0029(4)
C4 0.0218(4) 0.0159(4) 0.0218(4) 0.0005(3) -0.0032(3) 0.0038(3)
S1A 0.0225(3) 0.0159(2) 0.0239(3) 0.00028(19) -0.0062(2) 0.0053(2)
C5A 0.0244(6) 0.0170(5) 0.0250(5) -0.0016(4) -0.0058(5) 0.0043(4)
C6A 0.0245(6) 0.0187(5) 0.0252(5) -0.0021(4) -0.0070(5) 0.0036(5)
C7A 0.0243(6) 0.0186(5) 0.0249(6) -0.0017(5) -0.0059(5) 0.0041(5)
S1B 0.0242(5) 0.0175(4) 0.0245(5) -0.0033(3) -0.0068(3) 0.0035(3)
C5B 0.0244(6) 0.0179(5) 0.0254(5) -0.0019(5) -0.0061(5) 0.0045(5)
C6B 0.0237(6) 0.0177(5) 0.0247(6) -0.0011(5) -0.0067(5) 0.0041(5)
C7B 0.0235(6) 0.0167(5) 0.0239(6) -0.0007(5) -0.0052(6) 0.0040(5)

loop_
_atom_type_symbol
_atom_type_description
_atom_type_scat_dispersion_real
_atom_type_scat_dispersion_imag
_atom_type_scat_source
C C 0.0140 0.0070 'International Tables Vol C Tables 4.2.6.8 and 6.1.1.4'
H H 0.0000 0.0000 'International Tables Vol C Tables 4.2.6.8 and 6.1.1.4'
N N 0.0250 0.0140 'International Tables Vol C Tables 4.2.6.8 and 6.1.1.4'
O O 0.0390 0.0250 'International Tables Vol C Tables 4.2.6.8 and 6.1.1.4'
S S 0.2920 0.4250 'International Tables Vol C Tables 4.2.6.8 and 6.1.1.4'

loop_
_geom_angle_atom_site_label_1
_geom_angle_atom_site_label_2
_geom_angle_atom_site_label_3
_geom_angle
_geom_angle_site_symmetry_1
_geom_angle_site_symmetry_3
C11 O12 H12 109.5 . .
O11 C11 O12 123.85(11) . .
O11 C11 C12 123.99(11) . .
O12 C11 C12 112.16(10) . .
C11 C12 H12A 108.7 . .
C11 C12 H12B 108.7 . .
C11 C12 C13 114.10(10) . .
H12A C12 H12B 107.6 . .
C13 C12 H12A 108.7 . .
C13 C12 H12B 108.7 . .
C12 C13 H13A 109.1 . .
C12 C13 H13B 109.1 . .
C12 C13 C14 112.36(10) . .
H13A C13 H13B 107.9 . .
C14 C13 H13A 109.1 . .
C14 C13 H13B 109.1 . .
C13 C14 H14A 109.0 . .
C13 C14 H14B 109.0 . .
H14A C14 H14B 107.8 . .
C15 C14 C13 112.85(11) . .
C15 C14 H14A 109.0 . .
C15 C14 H14B 109.0 . .
C14 C15 H15A 108.7 . .
C14 C15 H15B 108.7 . .
C14 C15 C16 114.44(11) . .
H15A C15 H15B 107.6 . .
C16 C15 H15A 108.7 . .
C16 C15 H15B 108.7 . .
C15 C16 H16A 109.1 . .
C15 C16 H16B 109.1 . .
H16A C16 H16B 107.8 . .
C17 C16 C15 112.59(11) . .
C17 C16 H16A 109.1 . .
C17 C16 H16B 109.1 . .
C16 C17 H17A 108.7 . .
C16 C17 H17B 108.7 . .
C16 C17 C18 114.41(11) . .
H17A C17 H17B 107.6 . .
C18 C17 H17A 108.7 . .
C18 C17 H17B 108.7 . .
C17 C18 H18A 109.1 . .
C17 C18 H18B 109.1 . .
H18A C18 H18B 107.9 . .
C19 C18 C17 112.42(11) . .
C19 C18 H18A 109.1 . .
C19 C18 H18B 109.1 . .
C18 C19 H19A 108.7 . .
C18 C19 H19B 108.7 . .
H19A C19 H19B 107.6 . .
C20 C19 C18 114.38(11) . .
C20 C19 H19A 108.7 . .
C20 C19 H19B 108.7 . .
C19 C20 H20A 109.0 . .
C19 C20 H20B 109.0 . .
H20A C20 H20B 107.8 . .
C21 C20 C19 112.77(12) . .
C21 C20 H20A 109.0 . .
C21 C20 H20B 109.0 . .
C20 C21 H21A 108.9 . .
C20 C21 H21B 108.9 . .
H21A C21 H21B 107.7 . .
C22 C21 C20 113.40(14) . .
C22 C21 H21A 108.9 . .
C22 C21 H21B 108.9 . .
C21 C22 H22A 109.5 . .
C21 C22 H22B 109.5 . .
C21 C22 H22C 109.5 . .
H22A C22 H22B 109.5 . .
H22A C22 H22C 109.5 . .
H22B C22 H22C 109.5 . .
C1 N1 H1 123.9 . .
C2 N1 H1 123.9 . .
C2 N1 C1 112.30(10) . .
O1 C1 N1 123.07(10) . .
O1 C1 C3 132.65(11) . 2_777
N1 C1 C3 104.28(10) . 2_777
N1 C2 C4 121.12(10) . .
C3 C2 N1 107.19(10) . .
C3 C2 C4 131.67(11) . .
C2 C3 C1 143.77(11) . 2_777
C2 C3 C3 108.44(12) . 2_777
C3 C3 C1 107.78(12) 2_777 2_777
C2 C4 S1A 121.10(9) . .
C2 C4 S1B 123.46(10) . .
C7A C4 C2 127.23(19) . .
C7A C4 S1A 111.67(17) . .
C7B C4 C2 126.1(3) . .
C7B C4 S1B 110.4(2) . .
C4 S1A C5A 91.04(12) . .
S1A C5A H5A 123.1 . .
C6A C5A S1A 113.8(3) . .
C6A C5A H5A 123.1 . .
C5A C6A H6A 124.9 . .
C5A C6A C7A 110.2(3) . .
C7A C6A H6A 124.9 . .
C4 C7A C6A 113.3(3) . .
C4 C7A H7A 123.4 . .
C6A C7A H7A 123.4 . .
C4 S1B C5B 91.5(2) . .
S1B C5B H5B 122.6 . .
C6B C5B S1B 114.8(4) . .
C6B C5B H5B 122.6 . .
C5B C6B H6B 125.1 . .
C5B C6B C7B 109.9(6) . .
C7B C6B H6B 125.1 . .
C4 C7B H7B 123.3 . .
C6B C7B C4 113.3(5) . .
C6B C7B H7B 123.3 . .

loop_
_geom_bond_atom_site_label_1
_geom_bond_atom_site_label_2
_geom_bond_distance
_geom_bond_site_symmetry_2
O11 C11 1.2156(15) .
O12 H12 0.8400 .
O12 C11 1.3295(15) .
C11 C12 1.5125(16) .
C12 H12A 0.9900 .
C12 H12B 0.9900 .
C12 C13 1.5196(17) .
C13 H13A 0.9900 .
C13 H13B 0.9900 .
C13 C14 1.5311(16) .
C14 H14A 0.9900 .
C14 H14B 0.9900 .
C14 C15 1.5232(18) .
C15 H15A 0.9900 .
C15 H15B 0.9900 .
C15 C16 1.5282(17) .
C16 H16A 0.9900 .
C16 H16B 0.9900 .
C16 C17 1.5252(18) .
C17 H17A 0.9900 .
C17 H17B 0.9900 .
C17 C18 1.5282(17) .
C18 H18A 0.9900 .
C18 H18B 0.9900 .
C18 C19 1.5262(18) .
C19 H19A 0.9900 .
C19 H19B 0.9900 .
C19 C20 1.5249(17) .
C20 H20A 0.9900 .
C20 H20B 0.9900 .
C20 C21 1.5211(19) .
C21 H21A 0.9900 .
C21 H21B 0.9900 .
C21 C22 1.5192(19) .
C22 H22A 0.9800 .
C22 H22B 0.9800 .
C22 H22C 0.9800 .
O1 C1 1.2385(14) .
N1 H1 0.8800 .
N1 C1 1.3930(14) .
N1 C2 1.3853(15) .
C1 C3 1.4473(15) 2_777
C2 C3 1.3815(16) .
C2 C4 1.4320(16) .
C3 C1 1.4473(15) 2_777
C3 C3 1.427(2) 2_777
C4 S1A 1.7018(13) .
C4 C7A 1.380(3) .
C4 S1B 1.7016(15) .
C4 C7B 1.424(6) .
S1A C5A 1.715(2) .
C5A H5A 0.9500 .
C5A C6A 1.363(3) .
C6A H6A 0.9500 .
C6A C7A 1.421(4) .
C7A H7A 0.9500 .
S1B C5B 1.716(4) .
C5B H5B 0.9500 .
C5B C6B 1.359(4) .
C6B H6B 0.9500 .
C6B C7B 1.422(5) .
C7B H7B 0.9500 .

loop_
_geom_hbond_atom_site_label_D
_geom_hbond_atom_site_label_H
_geom_hbond_atom_site_label_A
_geom_hbond_distance_DH
_geom_hbond_distance_HA
_geom_hbond_distance_DA
_geom_hbond_angle_DHA
_geom_hbond_site_symmetry_A
O12 H12 O1 0.84 1.84 2.6692(12) 168.7 .
C12 H12B O11 0.99 2.58 3.5504(16) 167.3 1_455
N1 H1 O11 0.88 2.03 2.8665(13) 157.9 .
C5A H5A O1 0.95 2.30 3.240(3) 169.5 1_645
C5B H5B O12 0.95 2.60 3.390(4) 141.3 1_645
C6B H6B O1 0.95 2.37 3.252(5) 154.7 1_645
C7B H7B O1 0.95 2.56 3.362(6) 142.3 2_777

loop_
_geom_torsion_atom_site_label_1
_geom_torsion_atom_site_label_2
_geom_torsion_atom_site_label_3
_geom_torsion_atom_site_label_4
_geom_torsion
_geom_torsion_site_symmetry_4
O11 C11 C12 C13 -4.86(18) .
O12 C11 C12 C13 175.10(10) .
C11 C12 C13 C14 -178.62(11) .
C12 C13 C14 C15 176.52(11) .
C13 C14 C15 C16 -177.18(11) .
C14 C15 C16 C17 179.57(12) .
C15 C16 C17 C18 -179.73(12) .
C16 C17 C18 C19 179.93(11) .
C17 C18 C19 C20 179.80(12) .
C18 C19 C20 C21 179.92(12) .
C19 C20 C21 C22 178.81(13) .
N1 C2 C3 C1 179.71(16) 2_777
N1 C2 C3 C3 -0.85(15) 2_777
N1 C2 C4 S1A 176.19(9) .
N1 C2 C4 C7A -3.7(3) .
N1 C2 C4 S1B -3.03(18) .
N1 C2 C4 C7B 176.1(4) .
C1 N1 C2 C3 1.09(13) .
C1 N1 C2 C4 -177.53(11) .
C2 N1 C1 O1 179.44(11) .
C2 N1 C1 C3 -0.85(13) 2_777
C2 C4 S1A C5A 179.89(15) .
C2 C4 C7A C6A -179.8(2) .
C2 C4 S1B C5B 179.2(2) .
C2 C4 C7B C6B -179.2(4) .
C3 C2 C4 S1A -2.0(2) .
C3 C2 C4 C7A 178.1(2) .
C3 C2 C4 S1B 178.74(12) .
C3 C2 C4 C7B -2.1(5) .
C4 C2 C3 C1 -1.9(3) 2_777
C4 C2 C3 C3 177.57(13) 2_777
C4 S1A C5A C6A 0.1(3) .
C4 S1B C5B C6B -0.1(5) .
S1A C4 C7A C6A 0.4(4) .
S1A C5A C6A C7A 0.1(4) .
C5A C6A C7A C4 -0.3(4) .
C7A C4 S1A C5A -0.2(3) .
S1B C4 C7B C6B 0.1(7) .
S1B C5B C6B C7B 0.1(7) .
C5B C6B C7B C4 -0.1(8) .
C7B C4 S1B C5B 0.0(4) .

loop_
_twin_individual_id
_twin_individual_mass_fraction_refined
1 0.7532(9)
2 0.2468(9)
